data_7239298
loop_
_publ_author_name
'Pan, Mingguang'
'Xue, Min'

_publ_section_title
;
 Pillar[5]arene derivatives with three different kinds of repeating units:
 first examples, crystal structures and selective preparation
;
_journal_issue 1
_journal_name_full 'RSC Adv.'
_journal_page_first 260
_journal_paper_doi 10.1039/C3RA44581J
_journal_volume 4
_journal_year 2014
_chemical_formula_moiety '2(C51 H54 O18), 3.25(C H2 Cl2), C2 H3 N, 0.74(C Cl), 0.75(Cl),'
_chemical_formula_sum 'C108 H119 Cl8 N O36'
_chemical_formula_weight 2290.17
_space_group_IT_number 2
_space_group_name_Hall '-P 1'
_space_group_name_H-M_alt 'P -1'
_symmetry_cell_setting triclinic
_symmetry_space_group_name_Hall '-P 1'
_symmetry_space_group_name_H-M 'P -1'
_atom_sites_solution_hydrogens geom
_atom_sites_solution_primary direct
_atom_sites_solution_secondary difmap
_audit_creation_method SHELXL-97
_cell_angle_alpha 91.89(3)
_cell_angle_beta 95.89(3)
_cell_angle_gamma 101.88(3)
_cell_formula_units_Z 1
_cell_length_a 12.101(2)
_cell_length_b 15.262(3)
_cell_length_c 15.448(3)
_cell_measurement_reflns_used 21810
_cell_measurement_temperature 93(2)
_cell_measurement_theta_max 25.00
_cell_measurement_theta_min 3.00
_cell_volume 2772.9(10)
_computing_cell_refinement RAPID-AUTO
_computing_data_collection 'RAPID-AUTO (Rigaku, 1998)'
_computing_data_reduction 'CrystalStructure (Rigaku/MSC, 2004)'
_computing_molecular_graphics 'ORTEPII (Johnson, 1976)'
_computing_publication_material SHELXL-97
_computing_structure_refinement 'SHELXL-97 (Sheldrick, 1997)'
_computing_structure_solution 'SHELXS-97 (Sheldrick, 1990)'
_diffrn_ambient_temperature 93(2)
_diffrn_detector_area_resol_mean 0
_diffrn_measured_fraction_theta_full 0.995
_diffrn_measured_fraction_theta_max 0.995
_diffrn_measurement_device_type 'Rigaku R-AXIS RAPID'
_diffrn_measurement_method '\w scans'
_diffrn_radiation_monochromator graphite
_diffrn_radiation_source 'fine-focus sealed tube'
_diffrn_radiation_type MoK\a
_diffrn_radiation_wavelength 0.71073
_diffrn_reflns_av_R_equivalents 0.0316
_diffrn_reflns_av_sigmaI/netI 0.0425
_diffrn_reflns_limit_h_max 14
_diffrn_reflns_limit_h_min -14
_diffrn_reflns_limit_k_max 17
_diffrn_reflns_limit_k_min -18
_diffrn_reflns_limit_l_max 18
_diffrn_reflns_limit_l_min -18
_diffrn_reflns_number 21810
_diffrn_reflns_theta_full 25.00
_diffrn_reflns_theta_max 25.00
_diffrn_reflns_theta_min 3.00
_diffrn_standards_decay_% 0
_diffrn_standards_interval_count image
_diffrn_standards_interval_time 0
_diffrn_standards_number 0
_exptl_absorpt_coefficient_mu 0.286
_exptl_absorpt_correction_T_max 0.931
_exptl_absorpt_correction_T_min 0.886
_exptl_absorpt_correction_type empirical
_exptl_absorpt_process_details 'ABSCOR (Higashi, 1995)'
_exptl_crystal_colour colorless
_exptl_crystal_density_diffrn 1.372
_exptl_crystal_density_method 'not measured'
_exptl_crystal_description block
_exptl_crystal_F_000 1198
_exptl_crystal_size_max 0.42
_exptl_crystal_size_mid 0.37
_exptl_crystal_size_min 0.25
_refine_diff_density_max 2.236
_refine_diff_density_min -1.043
_refine_diff_density_rms 0.138
_refine_ls_extinction_method none
_refine_ls_goodness_of_fit_ref 1.752
_refine_ls_hydrogen_treatment constr
_refine_ls_matrix_type full
_refine_ls_number_parameters 705
_refine_ls_number_reflns 9730
_refine_ls_number_restraints 15
_refine_ls_restrained_S_all 1.761
_refine_ls_R_factor_all 0.1475
_refine_ls_R_factor_gt 0.1214
_refine_ls_shift/su_max 0.000
_refine_ls_shift/su_mean 0.000
_refine_ls_structure_factor_coef Fsqd
_refine_ls_weighting_details 'calc w=1/[\s^2^(Fo^2^)+(0.2000P)^2^+0.0000P] where P=(Fo^2^+2Fc^2^)/3'
_refine_ls_weighting_scheme calc
_refine_ls_wR_factor_gt 0.3832
_refine_ls_wR_factor_ref 0.4225
_reflns_number_gt 7110
_reflns_number_total 9730
_reflns_threshold_expression >2\s(I)
_cod_data_source_file c3ra44581j.txt
_cod_data_source_block 1
_cod_database_code 7239298

loop_
_symmetry_equiv_pos_as_xyz
'x, y, z'
'-x, -y, -z'

loop_
_atom_site_label
_atom_site_type_symbol
_atom_site_fract_x
_atom_site_fract_y
_atom_site_fract_z
_atom_site_U_iso_or_equiv
_atom_site_adp_type
_atom_site_occupancy
_atom_site_symmetry_multiplicity
_atom_site_calc_flag
_atom_site_refinement_flags
_atom_site_disorder_assembly
_atom_site_disorder_group
C53A C 0.3560(13) 0.5553(9) 0.2825(8) 0.074(3) Uani 0.625(6) 1 d PDU A 1
H53A H 0.2758 0.5569 0.2776 0.089 Uiso 0.625(6) 1 calc PR A 1
H53B H 0.3854 0.5640 0.3437 0.089 Uiso 0.625(6) 1 calc PR A 1
Cl1A Cl 0.4284(3) 0.6414(2) 0.22435(19) 0.0696(9) Uani 0.625(6) 1 d PD A 1
Cl2A Cl 0.3731(5) 0.4476(3) 0.2404(3) 0.0787(13) Uani 0.625(6) 1 d P A 1
C53B C 0.4358(17) 0.5613(15) 0.2812(12) 0.074(3) Uani 0.37 1 d PDU A 2
H53C H 0.5100 0.5979 0.2753 0.089 Uiso 0.375(6) 1 calc PR A 2
H53D H 0.4261 0.5616 0.3428 0.089 Uiso 0.375(6) 1 calc PR A 2
Cl1B Cl 0.3309(5) 0.6114(4) 0.2262(3) 0.0696(9) Uani 0.37 1 d PD A 2
Cl2B Cl 0.4336(8) 0.4543(6) 0.2453(6) 0.083(2) Uani 0.375(6) 1 d P A 2
Cl3 Cl 0.9234(2) 0.19715(13) 0.19838(14) 0.0754(7) Uani 1 1 d . . .
Cl4 Cl 0.9361(2) 0.12734(16) 0.37090(14) 0.0894(8) Uani 1 1 d . . .
O1 O 0.2429(5) -0.0647(3) 0.1011(5) 0.100(3) Uani 1 1 d . . .
O2 O 0.3523(5) 0.0995(4) 0.1515(4) 0.0808(17) Uani 1 1 d . . .
O3 O 0.2177(5) 0.1251(4) 0.2395(5) 0.097(2) Uani 1 1 d . . .
O4 O 0.0914(4) -0.4321(2) 0.0817(2) 0.0385(9) Uani 1 1 d . . .
O5 O 0.0360(4) -0.6058(3) 0.1120(2) 0.0434(10) Uani 1 1 d . . .
O6 O 0.1612(4) -0.6381(2) 0.0246(3) 0.0424(10) Uani 1 1 d . . .
O7 O 0.6499(3) -0.0838(2) 0.5136(2) 0.0358(9) Uani 1 1 d . . .
O8 O 0.5874(5) 0.0262(3) 0.6270(3) 0.0614(14) Uani 1 1 d . . .
O9 O 0.6922(3) 0.1452(2) 0.5736(2) 0.0391(10) Uani 1 1 d . . .
O10 O 0.7343(3) -0.3358(2) 0.2768(2) 0.0297(8) Uani 1 1 d . . .
O11 O 0.7150(4) -0.4710(2) 0.1518(2) 0.0406(9) Uani 1 1 d . . .
O12 O 0.7522(4) -0.5632(2) 0.2581(2) 0.0401(10) Uani 1 1 d . . .
O13 O 0.6758(3) -0.0069(2) 0.2043(2) 0.0338(8) Uani 1 1 d . . .
O14 O 0.4641(4) -0.3084(2) -0.0046(2) 0.0398(9) Uani 1 1 d . . .
O15 O 0.3161(3) -0.5073(2) 0.4879(2) 0.0390(9) Uani 1 1 d . . .
H15A H 0.2529 -0.5149 0.4604 0.058 Uiso 1 1 calc R . .
O16 O 0.4633(3) -0.1565(2) 0.6179(2) 0.0380(9) Uani 1 1 d . . .
H16A H 0.5157 -0.1298 0.5928 0.057 Uiso 1 1 calc R . .
O17 O 0.1073(3) -0.5370(2) 0.3955(2) 0.0414(10) Uani 1 1 d . . .
O18 O 0.0014(3) -0.2097(3) 0.3213(2) 0.0430(10) Uani 1 1 d . . .
C1 C 0.2020(5) -0.1576(4) 0.0961(5) 0.0567(18) Uani 1 1 d . . .
C2 C 0.1130(5) -0.1996(4) 0.1386(5) 0.0585(19) Uani 1 1 d . . .
H2A H 0.0784 -0.1648 0.1733 0.070 Uiso 1 1 calc R . .
C3 C 0.0742(4) -0.2887(4) 0.1321(4) 0.0369(12) Uani 1 1 d . . .
C4 C 0.1310(4) -0.3410(3) 0.0834(3) 0.0312(11) Uani 1 1 d . . .
C5 C 0.2180(5) -0.3004(3) 0.0362(3) 0.0331(12) Uani 1 1 d . . .
H5A H 0.2518 -0.3358 0.0014 0.040 Uiso 1 1 calc R . .
C6 C 0.2552(5) -0.2075(4) 0.0406(3) 0.0354(12) Uani 1 1 d . . .
C7 C 0.3537(5) -0.1645(4) -0.0063(3) 0.0364(12) Uani 1 1 d . . .
H7A H 0.3466 -0.1041 -0.0196 0.044 Uiso 1 1 calc R . .
H7B H 0.3518 -0.1983 -0.0609 0.044 Uiso 1 1 calc R . .
C8 C 0.4668(4) -0.1610(3) 0.0481(3) 0.0314(11) Uani 1 1 d . . .
C9 C 0.5172(5) -0.2360(3) 0.0505(3) 0.0312(11) Uani 1 1 d . . .
C10 C 0.6172(4) -0.2336(3) 0.1067(3) 0.0284(11) Uani 1 1 d . . .
H10A H 0.6506 -0.2833 0.1084 0.034 Uiso 1 1 calc R . .
C11 C 0.6660(4) -0.1573(3) 0.1595(3) 0.0271(11) Uani 1 1 d . . .
C12 C 0.6173(4) -0.0829(3) 0.1545(3) 0.0272(11) Uani 1 1 d . . .
C13 C 0.5186(4) -0.0843(3) 0.0995(3) 0.0278(11) Uani 1 1 d . . .
H13A H 0.4871 -0.0337 0.0970 0.033 Uiso 1 1 calc R . .
C14 C 0.7675(4) -0.1585(3) 0.2254(3) 0.0257(10) Uani 1 1 d . . .
H14A H 0.8175 -0.0996 0.2311 0.031 Uiso 1 1 calc R . .
H14B H 0.8097 -0.2011 0.2047 0.031 Uiso 1 1 calc R . .
C15 C 0.7306(4) -0.1843(3) 0.3142(3) 0.0256(10) Uani 1 1 d . . .
C16 C 0.7194(4) -0.2730(3) 0.3396(3) 0.0263(10) Uani 1 1 d . . .
C17 C 0.6936(4) -0.2944(3) 0.4222(3) 0.0290(11) Uani 1 1 d . . .
H17A H 0.6912 -0.3527 0.4390 0.035 Uiso 1 1 calc R . .
C18 C 0.6709(4) -0.2307(3) 0.4814(3) 0.0276(11) Uani 1 1 d . . .
C19 C 0.6788(4) -0.1442(3) 0.4540(3) 0.0286(11) Uani 1 1 d . . .
C20 C 0.7106(4) -0.1211(3) 0.3735(3) 0.0266(10) Uani 1 1 d . . .
H20A H 0.7189 -0.0617 0.3587 0.032 Uiso 1 1 calc R . .
C21 C 0.6358(4) -0.2583(3) 0.5694(3) 0.0285(11) Uani 1 1 d . . .
H21A H 0.6569 -0.2069 0.6108 0.034 Uiso 1 1 calc R . .
H21B H 0.6758 -0.3038 0.5903 0.034 Uiso 1 1 calc R . .
C22 C 0.5081(5) -0.2950(3) 0.5638(3) 0.0302(11) Uani 1 1 d . . .
C23 C 0.4645(5) -0.3830(3) 0.5322(3) 0.0315(11) Uani 1 1 d . . .
H23A H 0.5143 -0.4187 0.5179 0.038 Uiso 1 1 calc R . .
C24 C 0.3491(5) -0.4187(3) 0.5216(3) 0.0319(11) Uani 1 1 d . . .
C25 C 0.2719(5) -0.3687(3) 0.5458(3) 0.0321(12) Uani 1 1 d . . .
C26 C 0.3161(5) -0.2810(3) 0.5771(3) 0.0317(11) Uani 1 1 d . . .
H26A H 0.2663 -0.2461 0.5935 0.038 Uiso 1 1 calc R . .
C27 C 0.4319(5) -0.2428(3) 0.5852(3) 0.0310(11) Uani 1 1 d . . .
C28 C 0.1460(5) -0.4055(4) 0.5346(3) 0.0382(13) Uani 1 1 d . . .
H28A H 0.1108 -0.3759 0.5774 0.046 Uiso 1 1 calc R . .
H28B H 0.1312 -0.4691 0.5445 0.046 Uiso 1 1 calc R . .
C29 C 0.0933(4) -0.3913(4) 0.4426(4) 0.0349(12) Uani 1 1 d . . .
C30 C 0.0638(5) -0.3106(4) 0.4255(4) 0.0391(13) Uani 1 1 d . . .
H30A H 0.0695 -0.2683 0.4713 0.047 Uiso 1 1 calc R . .
C31 C 0.0257(5) -0.2904(4) 0.3418(4) 0.0403(14) Uani 1 1 d . . .
C32 C 0.0146(4) -0.3554(4) 0.2731(3) 0.0351(12) Uani 1 1 d . . .
C33 C 0.0406(5) -0.4369(4) 0.2911(4) 0.0383(13) Uani 1 1 d . . .
H33A H 0.0323 -0.4805 0.2461 0.046 Uiso 1 1 calc R . .
C34 C 0.0790(5) -0.4558(4) 0.3747(3) 0.0357(12) Uani 1 1 d . . .
C35 C -0.0226(5) -0.3349(4) 0.1806(4) 0.0403(13) Uani 1 1 d . . .
H35A H -0.0777 -0.2970 0.1822 0.048 Uiso 1 1 calc R . .
H35B H -0.0601 -0.3906 0.1486 0.048 Uiso 1 1 calc R . .
C36 C 0.2075(8) -0.0223(6) 0.1852(6) 0.078(2) Uani 1 1 d . . .
H36A H 0.2265 -0.0552 0.2353 0.093 Uiso 1 1 calc R . .
H36B H 0.1261 -0.0260 0.1787 0.093 Uiso 1 1 calc R . .
C37 C 0.2716(10) 0.0787(6) 0.1998(7) 0.100(4) Uani 1 1 d . . .
C38 C 0.3955(8) 0.1901(4) 0.1608(4) 0.066(2) Uani 1 1 d . . .
H38A H 0.4594 0.2050 0.1281 0.100 Uiso 1 1 calc R . .
H38B H 0.4192 0.2073 0.2213 0.100 Uiso 1 1 calc R . .
H38C H 0.3380 0.2215 0.1396 0.100 Uiso 1 1 calc R . .
C39 C 0.1539(5) -0.4878(4) 0.0401(4) 0.0378(13) Uani 1 1 d . . .
H39A H 0.2342 -0.4699 0.0605 0.045 Uiso 1 1 calc R . .
H39B H 0.1441 -0.4832 -0.0226 0.045 Uiso 1 1 calc R . .
C40 C 0.1074(5) -0.5828(4) 0.0636(3) 0.0357(12) Uani 1 1 d . . .
C41 C 0.1286(7) -0.7327(4) 0.0431(5) 0.0578(18) Uani 1 1 d . . .
H41A H 0.1755 -0.7662 0.0154 0.087 Uiso 1 1 calc R . .
H41B H 0.0504 -0.7554 0.0212 0.087 Uiso 1 1 calc R . .
H41C H 0.1384 -0.7387 0.1049 0.087 Uiso 1 1 calc R . .
C42 C 0.6767(5) 0.0078(3) 0.4974(3) 0.0307(11) Uani 1 1 d . . .
H42A H 0.6336 0.0192 0.4440 0.037 Uiso 1 1 calc R . .
H42B H 0.7570 0.0265 0.4913 0.037 Uiso 1 1 calc R . .
C43 C 0.6465(5) 0.0585(3) 0.5740(3) 0.0311(11) Uani 1 1 d . . .
C44 C 0.6593(6) 0.2033(4) 0.6392(4) 0.0451(15) Uani 1 1 d . . .
H44A H 0.6958 0.2644 0.6328 0.068 Uiso 1 1 calc R . .
H44B H 0.6821 0.1859 0.6964 0.068 Uiso 1 1 calc R . .
H44C H 0.5783 0.1976 0.6316 0.068 Uiso 1 1 calc R . .
C45 C 0.7305(5) -0.4237(3) 0.3050(3) 0.0346(12) Uani 1 1 d . . .
H45A H 0.6620 -0.4441 0.3326 0.042 Uiso 1 1 calc R . .
H45B H 0.7956 -0.4242 0.3471 0.042 Uiso 1 1 calc R . .
C46 C 0.7319(5) -0.4847(3) 0.2266(3) 0.0330(12) Uani 1 1 d . . .
C47 C 0.7471(6) -0.6342(4) 0.1931(3) 0.0431(14) Uani 1 1 d . . .
H47A H 0.7638 -0.6861 0.2209 0.065 Uiso 1 1 calc R . .
H47B H 0.8019 -0.6148 0.1532 0.065 Uiso 1 1 calc R . .
H47C H 0.6724 -0.6491 0.1618 0.065 Uiso 1 1 calc R . .
C48 C 0.0050(6) -0.1451(5) 0.3907(4) 0.0549(17) Uani 1 1 d . . .
H48A H -0.0134 -0.0917 0.3675 0.082 Uiso 1 1 calc R . .
H48B H 0.0799 -0.1310 0.4218 0.082 Uiso 1 1 calc R . .
H48C H -0.0490 -0.1691 0.4297 0.082 Uiso 1 1 calc R . .
C49 C 0.0864(7) -0.6080(4) 0.3285(4) 0.0535(17) Uani 1 1 d . . .
H49A H 0.1095 -0.6598 0.3519 0.080 Uiso 1 1 calc R . .
H49B H 0.1291 -0.5888 0.2810 0.080 Uiso 1 1 calc R . .
H49C H 0.0069 -0.6229 0.3081 0.080 Uiso 1 1 calc R . .
C50 C 0.6114(5) 0.0569(3) 0.2277(4) 0.0381(13) Uani 1 1 d . . .
H50A H 0.6602 0.1057 0.2625 0.057 Uiso 1 1 calc R . .
H50B H 0.5518 0.0287 0.2604 0.057 Uiso 1 1 calc R . .
H50C H 0.5788 0.0792 0.1758 0.057 Uiso 1 1 calc R . .
C51 C 0.5140(7) -0.3865(4) -0.0013(4) 0.0570(19) Uani 1 1 d . . .
H51A H 0.4696 -0.4328 -0.0416 0.086 Uiso 1 1 calc R . .
H51B H 0.5153 -0.4076 0.0566 0.086 Uiso 1 1 calc R . .
H51C H 0.5902 -0.3711 -0.0167 0.086 Uiso 1 1 calc R . .
C52 C 0.9370(8) 0.1059(5) 0.2594(5) 0.068(2) Uani 1 1 d . . .
H52A H 1.0076 0.0884 0.2497 0.082 Uiso 1 1 calc R . .
H52B H 0.8752 0.0559 0.2393 0.082 Uiso 1 1 calc R . .
C55 C 0.0936(8) 0.0159(7) -0.0343(6) 0.028(2) Uiso 0.50 1 d PD . 1
H55A H 0.1651 -0.0061 -0.0240 0.042 Uiso 0.50 1 d P B 1
H55B H 0.0438 -0.0247 -0.0820 0.042 Uiso 0.50 1 d P C 1
H55C H 0.1041 0.0746 -0.0361 0.042 Uiso 0.50 1 d P D 1
C54 C 0.0207(8) -0.0211(6) 0.0495(6) 0.0264(19) Uiso 0.50 1 d PD . 1
N1A N -0.0349(13) -0.0179(10) 0.0829(10) 0.077(4) Uiso 0.50 1 d P . 1

loop_
_atom_site_aniso_label
_atom_site_aniso_U_11
_atom_site_aniso_U_22
_atom_site_aniso_U_33
_atom_site_aniso_U_23
_atom_site_aniso_U_13
_atom_site_aniso_U_12
C53A 0.079(6) 0.084(6) 0.059(5) 0.003(4) 0.037(5) 0.003(5)
Cl1A 0.0783(18) 0.0676(18) 0.0608(15) -0.0100(12) 0.0166(14) 0.0083(15)
Cl2A 0.082(3) 0.065(2) 0.092(3) 0.0063(18) 0.023(3) 0.014(3)
C53B 0.079(6) 0.084(6) 0.059(5) 0.003(4) 0.037(5) 0.003(5)
Cl1B 0.0783(18) 0.0676(18) 0.0608(15) -0.0100(12) 0.0166(14) 0.0083(15)
Cl2B 0.065(5) 0.071(4) 0.113(5) 0.025(3) 0.011(5) 0.012(4)
Cl3 0.0958(16) 0.0463(11) 0.0837(14) 0.0027(9) 0.0098(11) 0.0146(10)
Cl4 0.119(2) 0.0820(16) 0.0630(12) -0.0071(10) 0.0298(12) 0.0039(14)
O1 0.065(4) 0.027(3) 0.213(7) -0.033(3) 0.076(4) -0.001(2)
O2 0.081(4) 0.089(4) 0.075(4) 0.003(3) 0.012(3) 0.021(3)
O3 0.068(4) 0.089(5) 0.126(5) -0.061(4) 0.001(3) 0.015(3)
O4 0.054(2) 0.0240(19) 0.042(2) -0.0026(15) 0.0204(17) 0.0128(18)
O5 0.051(3) 0.037(2) 0.041(2) -0.0013(17) 0.0127(18) 0.0019(19)
O6 0.053(3) 0.026(2) 0.050(2) -0.0022(16) 0.0113(18) 0.0119(18)
O7 0.054(2) 0.0183(18) 0.0380(19) -0.0040(14) 0.0172(17) 0.0085(16)
O8 0.101(4) 0.026(2) 0.062(3) -0.0059(19) 0.051(3) 0.005(2)
O9 0.053(2) 0.0218(19) 0.043(2) -0.0078(15) 0.0207(18) 0.0038(17)
O10 0.043(2) 0.0175(17) 0.0301(17) -0.0047(13) 0.0131(15) 0.0067(15)
O11 0.057(3) 0.031(2) 0.033(2) -0.0038(15) 0.0037(17) 0.0083(18)
O12 0.064(3) 0.0254(19) 0.0338(19) -0.0046(15) 0.0124(17) 0.0127(18)
O13 0.039(2) 0.0208(18) 0.0408(19) -0.0066(14) 0.0036(15) 0.0074(16)
O14 0.052(2) 0.0229(19) 0.043(2) -0.0081(15) -0.0071(17) 0.0112(17)
O15 0.048(2) 0.0178(18) 0.051(2) -0.0033(15) 0.0099(17) 0.0041(17)
O16 0.042(2) 0.0211(18) 0.051(2) -0.0109(15) 0.0180(17) 0.0026(16)
O17 0.045(2) 0.029(2) 0.048(2) -0.0070(16) 0.0123(17) 0.0003(18)
O18 0.041(2) 0.039(2) 0.050(2) -0.0199(17) -0.0025(17) 0.0159(18)
C1 0.035(3) 0.021(3) 0.114(6) -0.018(3) 0.018(3) 0.005(3)
C2 0.035(3) 0.041(4) 0.101(5) -0.032(3) 0.013(3) 0.012(3)
C3 0.025(3) 0.039(3) 0.046(3) -0.012(2) 0.001(2) 0.007(2)
C4 0.034(3) 0.029(3) 0.029(2) -0.003(2) 0.001(2) 0.006(2)
C5 0.043(3) 0.030(3) 0.027(2) -0.006(2) 0.002(2) 0.010(2)
C6 0.030(3) 0.030(3) 0.046(3) -0.003(2) -0.004(2) 0.009(2)
C7 0.038(3) 0.027(3) 0.042(3) 0.005(2) -0.005(2) 0.006(2)
C8 0.035(3) 0.028(3) 0.033(3) 0.000(2) 0.006(2) 0.008(2)
C9 0.039(3) 0.021(3) 0.033(3) -0.002(2) 0.001(2) 0.008(2)
C10 0.032(3) 0.024(2) 0.030(2) -0.0056(19) 0.0031(19) 0.010(2)
C11 0.032(3) 0.023(2) 0.028(2) 0.0016(19) 0.0134(19) 0.004(2)
C12 0.034(3) 0.021(2) 0.028(2) -0.0019(19) 0.0089(19) 0.006(2)
C13 0.027(3) 0.024(2) 0.036(3) 0.006(2) 0.007(2) 0.011(2)
C14 0.031(3) 0.024(2) 0.025(2) 0.0014(18) 0.0103(19) 0.009(2)
C15 0.024(2) 0.019(2) 0.032(2) -0.0004(18) 0.0073(19) 0.0005(19)
C16 0.031(3) 0.021(2) 0.027(2) -0.0073(18) 0.0076(19) 0.004(2)
C17 0.034(3) 0.015(2) 0.038(3) -0.0037(19) 0.008(2) 0.004(2)
C18 0.029(3) 0.023(2) 0.032(3) -0.0040(19) 0.0070(19) 0.007(2)
C19 0.033(3) 0.018(2) 0.034(3) -0.0034(19) 0.006(2) 0.004(2)
C20 0.033(3) 0.019(2) 0.027(2) -0.0006(18) 0.0082(19) 0.002(2)
C21 0.035(3) 0.023(2) 0.028(2) -0.0009(19) 0.003(2) 0.009(2)
C22 0.043(3) 0.023(3) 0.027(2) 0.0029(19) 0.014(2) 0.008(2)
C23 0.040(3) 0.020(2) 0.038(3) 0.004(2) 0.011(2) 0.010(2)
C24 0.045(3) 0.017(2) 0.035(3) 0.0034(19) 0.014(2) 0.004(2)
C25 0.041(3) 0.025(3) 0.030(3) 0.000(2) 0.016(2) 0.003(2)
C26 0.038(3) 0.029(3) 0.031(2) -0.001(2) 0.012(2) 0.012(2)
C27 0.047(3) 0.025(3) 0.024(2) 0.0002(19) 0.014(2) 0.009(2)
C28 0.041(3) 0.036(3) 0.037(3) -0.004(2) 0.016(2) 0.001(2)
C29 0.025(3) 0.032(3) 0.046(3) -0.007(2) 0.013(2) -0.001(2)
C30 0.030(3) 0.042(3) 0.044(3) -0.016(2) 0.012(2) 0.003(2)
C31 0.025(3) 0.040(3) 0.053(3) -0.024(3) -0.001(2) 0.007(2)
C32 0.023(3) 0.040(3) 0.042(3) -0.009(2) 0.006(2) 0.007(2)
C33 0.032(3) 0.035(3) 0.045(3) -0.014(2) 0.012(2) -0.001(2)
C34 0.033(3) 0.031(3) 0.043(3) -0.003(2) 0.015(2) 0.002(2)
C35 0.029(3) 0.044(3) 0.048(3) -0.019(2) 0.002(2) 0.010(2)
C36 0.089(6) 0.062(5) 0.083(5) -0.007(4) -0.001(5) 0.023(5)
C37 0.129(9) 0.064(6) 0.123(8) -0.006(5) 0.078(7) 0.027(6)
C38 0.124(7) 0.039(4) 0.051(4) 0.024(3) 0.014(4) 0.046(4)
C39 0.049(3) 0.027(3) 0.040(3) -0.006(2) 0.015(2) 0.009(3)
C40 0.038(3) 0.036(3) 0.032(3) -0.009(2) 0.001(2) 0.006(2)
C41 0.081(5) 0.031(3) 0.069(4) 0.008(3) 0.024(4) 0.021(3)
C42 0.044(3) 0.019(2) 0.033(3) 0.0032(19) 0.015(2) 0.009(2)
C43 0.040(3) 0.020(2) 0.035(3) -0.002(2) 0.008(2) 0.006(2)
C44 0.055(4) 0.029(3) 0.051(3) -0.013(2) 0.018(3) 0.004(3)
C45 0.047(3) 0.020(3) 0.037(3) -0.005(2) 0.018(2) 0.002(2)
C46 0.040(3) 0.019(2) 0.040(3) -0.006(2) 0.007(2) 0.005(2)
C47 0.067(4) 0.029(3) 0.035(3) -0.014(2) 0.001(3) 0.017(3)
C48 0.047(4) 0.049(4) 0.065(4) -0.032(3) -0.016(3) 0.018(3)
C49 0.077(5) 0.035(3) 0.049(3) -0.006(3) 0.011(3) 0.013(3)
C50 0.048(3) 0.021(3) 0.045(3) -0.011(2) 0.008(2) 0.009(2)
C51 0.081(5) 0.031(3) 0.059(4) -0.020(3) -0.022(3) 0.028(3)
C52 0.084(6) 0.039(4) 0.080(5) -0.005(3) 0.012(4) 0.013(4)

loop_
_atom_type_symbol
_atom_type_description
_atom_type_scat_dispersion_real
_atom_type_scat_dispersion_imag
_atom_type_scat_source
C C 0.0033 0.0016 'International Tables Vol C Tables 4.2.6.8 and 6.1.1.4'
H H 0.0000 0.0000 'International Tables Vol C Tables 4.2.6.8 and 6.1.1.4'
O O 0.0106 0.0060 'International Tables Vol C Tables 4.2.6.8 and 6.1.1.4'
N N 0.0061 0.0033 'International Tables Vol C Tables 4.2.6.8 and 6.1.1.4'
Cl Cl 0.1484 0.1585 'International Tables Vol C Tables 4.2.6.8 and 6.1.1.4'

loop_
_geom_angle_atom_site_label_1
_geom_angle_atom_site_label_2
_geom_angle_atom_site_label_3
_geom_angle
_geom_angle_site_symmetry_1
_geom_angle_site_symmetry_3
Cl1A C53A Cl2A 110.3(6) . .
Cl1A C53A H53A 109.6 . .
Cl2A C53A H53A 109.6 . .
Cl1A C53A H53B 109.6 . .
Cl2A C53A H53B 109.6 . .
H53A C53A H53B 108.1 . .
Cl2B C53B Cl1B 115.0(13) . .
Cl2B C53B H53C 108.5 . .
Cl1B C53B H53C 108.5 . .
Cl2B C53B H53D 108.5 . .
Cl1B C53B H53D 108.5 . .
H53C C53B H53D 107.5 . .
C1 O1 C36 109.7(6) . .
C37 O2 C38 109.5(7) . .
C4 O4 C39 117.7(4) . .
C40 O6 C41 115.9(5) . .
C19 O7 C42 117.5(4) . .
C43 O9 C44 116.0(4) . .
C16 O10 C45 115.7(3) . .
C46 O12 C47 115.3(4) . .
C12 O13 C50 116.9(4) . .
C9 O14 C51 116.6(4) . .
C24 O15 H15A 109.5 . .
C27 O16 H16A 109.5 . .
C34 O17 C49 118.4(5) . .
C31 O18 C48 118.0(5) . .
C2 C1 O1 123.6(5) . .
C2 C1 C6 120.7(5) . .
O1 C1 C6 115.7(5) . .
C3 C2 C1 122.7(5) . .
C3 C2 H2A 118.6 . .
C1 C2 H2A 118.6 . .
C2 C3 C4 118.1(5) . .
C2 C3 C35 122.5(5) . .
C4 C3 C35 119.3(5) . .
O4 C4 C5 123.3(4) . .
O4 C4 C3 116.1(5) . .
C5 C4 C3 120.5(5) . .
C4 C5 C6 120.9(5) . .
C4 C5 H5A 119.6 . .
C6 C5 H5A 119.6 . .
C5 C6 C1 116.8(5) . .
C5 C6 C7 120.6(5) . .
C1 C6 C7 122.5(5) . .
C6 C7 C8 111.6(4) . .
C6 C7 H7A 109.3 . .
C8 C7 H7A 109.3 . .
C6 C7 H7B 109.3 . .
C8 C7 H7B 109.3 . .
H7A C7 H7B 108.0 . .
C13 C8 C9 119.2(5) . .
C13 C8 C7 120.0(4) . .
C9 C8 C7 120.8(5) . .
O14 C9 C8 116.2(4) . .
O14 C9 C10 124.0(4) . .
C8 C9 C10 119.8(5) . .
C11 C10 C9 120.2(4) . .
C11 C10 H10A 119.9 . .
C9 C10 H10A 119.9 . .
C12 C11 C10 119.3(5) . .
C12 C11 C14 121.0(4) . .
C10 C11 C14 119.6(4) . .
C11 C12 O13 116.0(4) . .
C11 C12 C13 121.1(4) . .
O13 C12 C13 122.8(4) . .
C8 C13 C12 120.3(4) . .
C8 C13 H13A 119.8 . .
C12 C13 H13A 119.8 . .
C11 C14 C15 111.3(4) . .
C11 C14 H14A 109.4 . .
C15 C14 H14A 109.4 . .
C11 C14 H14B 109.4 . .
C15 C14 H14B 109.4 . .
H14A C14 H14B 108.0 . .
C20 C15 C16 117.7(4) . .
C20 C15 C14 121.4(4) . .
C16 C15 C14 120.9(4) . .
C17 C16 O10 123.3(4) . .
C17 C16 C15 120.4(4) . .
O10 C16 C15 116.2(4) . .
C16 C17 C18 121.7(4) . .
C16 C17 H17A 119.2 . .
C18 C17 H17A 119.2 . .
C19 C18 C17 116.9(4) . .
C19 C18 C21 123.0(4) . .
C17 C18 C21 120.0(4) . .
C20 C19 C18 121.8(4) . .
C20 C19 O7 123.3(4) . .
C18 C19 O7 114.9(4) . .
C19 C20 C15 121.4(4) . .
C19 C20 H20A 119.3 . .
C15 C20 H20A 119.3 . .
C18 C21 C22 111.0(4) . .
C18 C21 H21A 109.4 . .
C22 C21 H21A 109.4 . .
C18 C21 H21B 109.4 . .
C22 C21 H21B 109.4 . .
H21A C21 H21B 108.0 . .
C23 C22 C27 118.2(5) . .
C23 C22 C21 119.0(4) . .
C27 C22 C21 122.8(4) . .
C24 C23 C22 121.7(5) . .
C24 C23 H23A 119.1 . .
C22 C23 H23A 119.1 . .
C23 C24 C25 121.0(5) . .
C23 C24 O15 116.2(4) . .
C25 C24 O15 122.8(5) . .
C26 C25 C24 116.9(5) . .
C26 C25 C28 120.8(4) . .
C24 C25 C28 122.2(5) . .
C25 C26 C27 122.9(4) . .
C25 C26 H26A 118.6 . .
C27 C26 H26A 118.6 . .
O16 C27 C26 116.6(4) . .
O16 C27 C22 124.1(5) . .
C26 C27 C22 119.3(5) . .
C25 C28 C29 111.1(4) . .
C25 C28 H28A 109.4 . .
C29 C28 H28A 109.4 . .
C25 C28 H28B 109.4 . .
C29 C28 H28B 109.4 . .
H28A C28 H28B 108.0 . .
C30 C29 C34 118.5(5) . .
C30 C29 C28 119.3(5) . .
C34 C29 C28 122.1(5) . .
C29 C30 C31 122.1(5) . .
C29 C30 H30A 118.9 . .
C31 C30 H30A 118.9 . .
O18 C31 C30 123.9(5) . .
O18 C31 C32 117.2(5) . .
C30 C31 C32 118.8(5) . .
C33 C32 C31 118.8(5) . .
C33 C32 C35 120.7(5) . .
C31 C32 C35 120.5(5) . .
C32 C33 C34 121.7(5) . .
C32 C33 H33A 119.2 . .
C34 C33 H33A 119.2 . .
C33 C34 C29 120.1(5) . .
C33 C34 O17 123.5(5) . .
C29 C34 O17 116.4(5) . .
C32 C35 C3 113.9(5) . .
C32 C35 H35A 108.8 . .
C3 C35 H35A 108.8 . .
C32 C35 H35B 108.8 . .
C3 C35 H35B 108.8 . .
H35A C35 H35B 107.7 . .
O1 C36 C37 109.6(7) . .
O1 C36 H36A 109.8 . .
C37 C36 H36A 109.8 . .
O1 C36 H36B 109.8 . .
C37 C36 H36B 109.8 . .
H36A C36 H36B 108.2 . .
O3 C37 O2 132.0(9) . .
O3 C37 C36 112.5(8) . .
O2 C37 C36 113.0(7) . .
O2 C38 H38A 109.5 . .
O2 C38 H38B 109.5 . .
H38A C38 H38B 109.5 . .
O2 C38 H38C 109.5 . .
H38A C38 H38C 109.5 . .
H38B C38 H38C 109.5 . .
O4 C39 C40 106.6(4) . .
O4 C39 H39A 110.4 . .
C40 C39 H39A 110.4 . .
O4 C39 H39B 110.4 . .
C40 C39 H39B 110.4 . .
H39A C39 H39B 108.6 . .
O5 C40 O6 124.5(5) . .
O5 C40 C39 126.4(5) . .
O6 C40 C39 109.1(4) . .
O6 C41 H41A 109.5 . .
O6 C41 H41B 109.5 . .
H41A C41 H41B 109.5 . .
O6 C41 H41C 109.5 . .
H41A C41 H41C 109.5 . .
H41B C41 H41C 109.5 . .
O7 C42 C43 107.1(4) . .
O7 C42 H42A 110.3 . .
C43 C42 H42A 110.3 . .
O7 C42 H42B 110.3 . .
C43 C42 H42B 110.3 . .
H42A C42 H42B 108.6 . .
O8 C43 O9 124.0(4) . .
O8 C43 C42 125.3(5) . .
O9 C43 C42 110.7(4) . .
O9 C44 H44A 109.5 . .
O9 C44 H44B 109.5 . .
H44A C44 H44B 109.5 . .
O9 C44 H44C 109.5 . .
H44A C44 H44C 109.5 . .
H44B C44 H44C 109.5 . .
O10 C45 C46 108.3(4) . .
O10 C45 H45A 110.0 . .
C46 C45 H45A 110.0 . .
O10 C45 H45B 110.0 . .
C46 C45 H45B 110.0 . .
H45A C45 H45B 108.4 . .
O11 C46 O12 125.2(4) . .
O11 C46 C45 128.4(5) . .
O12 C46 C45 106.3(4) . .
O12 C47 H47A 109.5 . .
O12 C47 H47B 109.5 . .
H47A C47 H47B 109.5 . .
O12 C47 H47C 109.5 . .
H47A C47 H47C 109.5 . .
H47B C47 H47C 109.5 . .
O18 C48 H48A 109.5 . .
O18 C48 H48B 109.5 . .
H48A C48 H48B 109.5 . .
O18 C48 H48C 109.5 . .
H48A C48 H48C 109.5 . .
H48B C48 H48C 109.5 . .
O17 C49 H49A 109.5 . .
O17 C49 H49B 109.5 . .
H49A C49 H49B 109.5 . .
O17 C49 H49C 109.5 . .
H49A C49 H49C 109.5 . .
H49B C49 H49C 109.5 . .
O13 C50 H50A 109.5 . .
O13 C50 H50B 109.5 . .
H50A C50 H50B 109.5 . .
O13 C50 H50C 109.5 . .
H50A C50 H50C 109.5 . .
H50B C50 H50C 109.5 . .
O14 C51 H51A 109.5 . .
O14 C51 H51B 109.5 . .
H51A C51 H51B 109.5 . .
O14 C51 H51C 109.5 . .
H51A C51 H51C 109.5 . .
H51B C51 H51C 109.5 . .
Cl3 C52 Cl4 113.2(4) . .
Cl3 C52 H52A 108.9 . .
Cl4 C52 H52A 108.9 . .
Cl3 C52 H52B 108.9 . .
Cl4 C52 H52B 108.9 . .
H52A C52 H52B 107.7 . .
N1A C55 C54 39.7(10) 2 2
N1A C55 C54 105.0(12) 2 .
C54 C55 C54 68.1(7) 2 .
N1A C55 H55A 138.3 2 .
C54 C55 H55A 163.8 2 .
C54 C55 H55A 104.2 . .
N1A C55 H55B 40.0 2 .
C54 C55 H55B 61.6 2 .
C54 C55 H55B 97.7 . .
H55A C55 H55B 106.9 . .
N1A C55 H55C 82.1 2 .
C54 C55 H55C 82.5 2 .
C54 C55 H55C 111.2 . .
H55A C55 H55C 113.7 . .
H55B C55 H55C 120.8 . .
N1A C54 C55 44.5(11) . 2
N1A C54 C55 149.8(14) . .
C55 C54 C55 111.9(7) 2 .
N1A C54 C54 105.4(14) . 2
C55 C54 C54 63.9(6) 2 2
C55 C54 C54 48.0(6) . 2
C54 N1A C55 95.8(16) . 2

loop_
_geom_bond_atom_site_label_1
_geom_bond_atom_site_label_2
_geom_bond_distance
_geom_bond_site_symmetry_2
C53A Cl1A 1.752(11) .
C53A Cl2A 1.806(14) .
C53A H53A 0.9700 .
C53A H53B 0.9700 .
C53B Cl2B 1.70(2) .
C53B Cl1B 1.772(17) .
C53B H53C 0.9700 .
C53B H53D 0.9700 .
Cl3 C52 1.734(8) .
Cl4 C52 1.744(8) .
O1 C1 1.399(7) .
O1 C36 1.570(10) .
O2 C37 1.283(10) .
O2 C38 1.371(9) .
O3 C37 1.244(10) .
O4 C4 1.373(6) .
O4 C39 1.426(6) .
O5 C40 1.206(7) .
O6 C40 1.332(6) .
O6 C41 1.462(7) .
O7 C19 1.400(6) .
O7 C42 1.406(6) .
O8 C43 1.195(6) .
O9 C43 1.326(6) .
O9 C44 1.463(6) .
O10 C16 1.393(5) .
O10 C45 1.418(6) .
O11 C46 1.186(6) .
O12 C46 1.366(6) .
O12 C47 1.441(6) .
O13 C12 1.389(6) .
O13 C50 1.426(6) .
O14 C9 1.375(6) .
O14 C51 1.444(7) .
O15 C24 1.396(6) .
O15 H15A 0.8200 .
O16 C27 1.358(6) .
O16 H16A 0.8200 .
O17 C34 1.391(7) .
O17 C49 1.439(7) .
O18 C31 1.364(7) .
O18 C48 1.423(7) .
C1 C2 1.375(9) .
C1 C6 1.415(8) .
C2 C3 1.341(9) .
C2 H2A 0.9300 .
C3 C4 1.403(7) .
C3 C35 1.518(8) .
C4 C5 1.393(7) .
C5 C6 1.394(7) .
C5 H5A 0.9300 .
C6 C7 1.503(8) .
C7 C8 1.520(7) .
C7 H7A 0.9700 .
C7 H7B 0.9700 .
C8 C13 1.388(7) .
C8 C9 1.405(7) .
C9 C10 1.408(7) .
C10 C11 1.388(7) .
C10 H10A 0.9300 .
C11 C12 1.383(7) .
C11 C14 1.516(7) .
C12 C13 1.389(7) .
C13 H13A 0.9300 .
C14 C15 1.525(6) .
C14 H14A 0.9700 .
C14 H14B 0.9700 .
C15 C20 1.383(6) .
C15 C16 1.405(7) .
C16 C17 1.378(7) .
C17 C18 1.400(7) .
C17 H17A 0.9300 .
C18 C19 1.388(7) .
C18 C21 1.512(7) .
C19 C20 1.375(7) .
C20 H20A 0.9300 .
C21 C22 1.525(7) .
C21 H21A 0.9700 .
C21 H21B 0.9700 .
C22 C23 1.390(7) .
C22 C27 1.393(7) .
C23 C24 1.380(8) .
C23 H23A 0.9300 .
C24 C25 1.393(7) .
C25 C26 1.387(7) .
C25 C28 1.502(8) .
C26 C27 1.393(8) .
C26 H26A 0.9300 .
C28 C29 1.537(8) .
C28 H28A 0.9700 .
C28 H28B 0.9700 .
C29 C30 1.376(8) .
C29 C34 1.387(7) .
C30 C31 1.394(9) .
C30 H30A 0.9300 .
C31 C32 1.404(7) .
C32 C33 1.376(8) .
C32 C35 1.515(8) .
C33 C34 1.386(8) .
C33 H33A 0.9300 .
C35 H35A 0.9700 .
C35 H35B 0.9700 .
C36 C37 1.574(13) .
C36 H36A 0.9700 .
C36 H36B 0.9700 .
C38 H38A 0.9600 .
C38 H38B 0.9600 .
C38 H38C 0.9600 .
C39 C40 1.514(8) .
C39 H39A 0.9700 .
C39 H39B 0.9700 .
C41 H41A 0.9600 .
C41 H41B 0.9600 .
C41 H41C 0.9600 .
C42 C43 1.510(6) .
C42 H42A 0.9700 .
C42 H42B 0.9700 .
C44 H44A 0.9600 .
C44 H44B 0.9600 .
C44 H44C 0.9600 .
C45 C46 1.506(7) .
C45 H45A 0.9700 .
C45 H45B 0.9700 .
C47 H47A 0.9600 .
C47 H47B 0.9600 .
C47 H47C 0.9600 .
C48 H48A 0.9600 .
C48 H48B 0.9600 .
C48 H48C 0.9600 .
C49 H49A 0.9600 .
C49 H49B 0.9600 .
C49 H49C 0.9600 .
C50 H50A 0.9600 .
C50 H50B 0.9600 .
C50 H50C 0.9600 .
C51 H51A 0.9600 .
C51 H51B 0.9600 .
C51 H51C 0.9600 .
C52 H52A 0.9700 .
C52 H52B 0.9700 .
C55 N1A 0.985(16) 2
C55 C54 1.397(14) 2
C55 C54 1.688(11) .
C55 H55A 0.9914 .
C55 H55B 1.0078 .
C55 H55C 0.8793 .
C54 N1A 0.896(15) .
C54 C55 1.397(14) 2
C54 C54 1.745(17) 2
N1A C55 0.985(16) 2
